data_7021451
loop_
_publ_author_name
'Kleeberg, Christian'

_publ_section_title
;
 On the structural diversity of [K(18-crown-6)EPh3] complexes (E = C, Si,
 Ge, Sn, Pb): synthesis, crystal structures and NOESY NMR study.
;
_journal_issue 23
_journal_name_full 'Dalton transactions (Cambridge, England : 2003)'
_journal_page_first 8276
_journal_page_last 8287
_journal_paper_doi 10.1039/c3dt50523e
_journal_volume 42
_journal_year 2013
_chemical_formula_moiety 'C30 H39 K O6 Pb'
_chemical_formula_sum 'C30 H39 K O6 Pb'
_chemical_formula_weight 741.90
_chemical_name_common '18-Crown-6-potassium triphenyl-lead'
_chemical_name_systematic
;
?
;
_space_group_IT_number 19
_symmetry_cell_setting orthorhombic
_symmetry_Int_Tables_number 19
_symmetry_space_group_name_Hall 'P 2ac 2ab'
_symmetry_space_group_name_H-M 'P 21 21 21'
_atom_sites_solution_hydrogens geom
_atom_sites_solution_primary heavy
_atom_sites_solution_secondary difmap
_audit_creation_method SHELXL-97
_cell_angle_alpha 90.00
_cell_angle_beta 90.00
_cell_angle_gamma 90.00
_cell_formula_units_Z 4
_cell_length_a 9.6839(4)
_cell_length_b 12.5929(4)
_cell_length_c 24.5776(8)
_cell_measurement_reflns_used 5970
_cell_measurement_temperature 100(2)
_cell_measurement_theta_max 29.31
_cell_measurement_theta_min 2.26
_cell_volume 2997.20(18)
_computing_cell_refinement
;
CrysAlisPro, Agilent Technologies,
Version 1.171.35.21 (release 20-01-2012 CrysAlis171 .NET)
(compiled Jan 23 2012,18:06:46)
;
_computing_data_collection
;
CrysAlisPro, Agilent Technologies,
Version 1.171.35.21 (release 20-01-2012 CrysAlis171 .NET)
(compiled Jan 23 2012,18:06:46)
;
_computing_data_reduction
;
CrysAlisPro, Agilent Technologies,
Version 1.171.35.21 (release 20-01-2012 CrysAlis171 .NET)
(compiled Jan 23 2012,18:06:46)
;
_computing_molecular_graphics
;
Diamond 3.2i, K. Brandenburg, Crystal Impact GbR, Bonn, Germany.
;
_computing_publication_material
;
WinGX v1.80.05 (L. J. Farrugia, J. Appl. Cryst., 1999, 32, 837-838.)
;
_computing_structure_refinement
;
SHELXL-97 (G. M. Sheldrick, Acta Cryst. (2008). A64, 112-122)
;
_computing_structure_solution
;
SHELXS-97 (G. M. Sheldrick, Acta Cryst. (2008). A64, 112-122)
;
_diffrn_ambient_temperature 100(2)
_diffrn_detector_area_resol_mean 16.1419
_diffrn_measured_fraction_theta_full 0.995
_diffrn_measured_fraction_theta_max 0.995
_diffrn_measurement_device_type 'Oxford Diffraction, Xcalibur, EOS'
_diffrn_measurement_method \w-scan
_diffrn_radiation_monochromator graphite
_diffrn_radiation_source 'Enhance (Mo) X-ray Source'
_diffrn_radiation_type MoK\a
_diffrn_radiation_wavelength 0.71073
_diffrn_reflns_av_R_equivalents 0.0977
_diffrn_reflns_av_sigmaI/netI 0.0742
_diffrn_reflns_limit_h_max 12
_diffrn_reflns_limit_h_min -12
_diffrn_reflns_limit_k_max 16
_diffrn_reflns_limit_k_min -16
_diffrn_reflns_limit_l_max 32
_diffrn_reflns_limit_l_min -31
_diffrn_reflns_number 52235
_diffrn_reflns_theta_full 28.00
_diffrn_reflns_theta_max 28.00
_diffrn_reflns_theta_min 2.26
_exptl_absorpt_coefficient_mu 5.807
_exptl_absorpt_correction_T_max 1.000
_exptl_absorpt_correction_T_min 0.715
_exptl_absorpt_correction_type multi-scan
_exptl_absorpt_process_details
;
CrysAlisPro, Agilent Technologies,
Version 1.171.35.21 (release 20-01-2012 CrysAlis171 .NET)
(compiled Jan 23 2012,18:06:46)
Empirical absorption correction using spherical harmonics,
implemented in SCALE3 ABSPACK scaling algorithm.
;
_exptl_crystal_colour colourless
_exptl_crystal_density_diffrn 1.644
_exptl_crystal_density_method 'not measured'
_exptl_crystal_description tablet
_exptl_crystal_F_000 1472
_exptl_crystal_recrystallization_method
;
From solution in THF layered with n-pentane at -20 deg C.
;
_exptl_crystal_size_max 0.27
_exptl_crystal_size_mid 0.24
_exptl_crystal_size_min 0.08
_refine_diff_density_max 1.497
_refine_diff_density_min -0.788
_refine_diff_density_rms 0.160
_refine_ls_abs_structure_details 'Flack H D (1983), Acta Cryst. A39, 876-881, 3116 Friedel Pairs'
_refine_ls_abs_structure_Flack -0.031(7)
_refine_ls_extinction_method none
_refine_ls_goodness_of_fit_ref 1.016
_refine_ls_hydrogen_treatment constr
_refine_ls_matrix_type full
_refine_ls_number_parameters 343
_refine_ls_number_reflns 7157
_refine_ls_number_restraints 0
_refine_ls_restrained_S_all 1.016
_refine_ls_R_factor_all 0.0762
_refine_ls_R_factor_gt 0.0380
_refine_ls_shift/su_max 0.002
_refine_ls_shift/su_mean 0.000
_refine_ls_structure_factor_coef Fsqd
_refine_ls_weighting_details 'calc w=1/[\s^2^(Fo^2^)+(0.0244P)^2^+0.0000P] where P=(Fo^2^+2Fc^2^)/3'
_refine_ls_weighting_scheme calc
_refine_ls_wR_factor_gt 0.0599
_refine_ls_wR_factor_ref 0.0698
_reflns_number_gt 5122
_reflns_number_total 7157
_reflns_threshold_expression I>2\s(I)
_cod_data_source_file c3dt50523e.txt
_cod_data_source_block ck28ck
_cod_original_sg_symbol_H-M P2(1)2(1)2(1)
_cod_database_code 7021451

loop_
_symmetry_equiv_pos_as_xyz
'x, y, z'
'-x+1/2, -y, z+1/2'
'x+1/2, -y+1/2, -z'
'-x, y+1/2, -z+1/2'

loop_
_atom_site_label
_atom_site_type_symbol
_atom_site_fract_x
_atom_site_fract_y
_atom_site_fract_z
_atom_site_U_iso_or_equiv
_atom_site_adp_type
_atom_site_occupancy
_atom_site_symmetry_multiplicity
_atom_site_calc_flag
_atom_site_refinement_flags
C1 C 0.3000(6) 0.4536(5) 0.4470(2) 0.0159(14) Uani 1 1 d .
C2 C 0.4242(7) 0.4635(5) 0.4768(3) 0.0202(15) Uani 1 1 d .
H2 H 0.4847 0.5208 0.4687 0.024 Uiso 1 1 calc R
C3 C 0.4606(7) 0.3924(5) 0.5174(2) 0.0241(16) Uani 1 1 d .
H3 H 0.5452 0.4013 0.5364 0.029 Uiso 1 1 calc R
C4 C 0.3752(8) 0.3093(5) 0.5303(3) 0.0246(17) Uani 1 1 d .
H4 H 0.3998 0.2606 0.5582 0.029 Uiso 1 1 calc R
C5 C 0.2511(12) 0.2974(4) 0.5018(2) 0.0218(12) Uani 1 1 d .
H5 H 0.1898 0.2413 0.5109 0.026 Uiso 1 1 calc R
C6 C 0.2174(7) 0.3676(5) 0.4600(2) 0.0225(19) Uani 1 1 d .
H6 H 0.1350 0.3560 0.4399 0.027 Uiso 1 1 calc R
C7 C 0.0168(6) 0.5479(5) 0.3785(2) 0.0143(13) Uani 1 1 d .
C8 C -0.0619(7) 0.5142(5) 0.4230(3) 0.0201(15) Uani 1 1 d .
H8 H -0.0165 0.5015 0.4566 0.024 Uiso 1 1 calc R
C9 C -0.2032(6) 0.4986(5) 0.4200(2) 0.0193(15) Uani 1 1 d .
H9 H -0.2525 0.4737 0.4509 0.023 Uiso 1 1 calc R
C10 C -0.2726(8) 0.5194(4) 0.3719(2) 0.0201(18) Uani 1 1 d .
H10 H -0.3697 0.5097 0.3694 0.024 Uiso 1 1 calc R
C11 C -0.1974(7) 0.5546(5) 0.3274(3) 0.0257(17) Uani 1 1 d .
H11 H -0.2440 0.5697 0.2943 0.031 Uiso 1 1 calc R
C12 C -0.0554(7) 0.5683(5) 0.3302(2) 0.0179(15) Uani 1 1 d .
H12 H -0.0065 0.5919 0.2990 0.021 Uiso 1 1 calc R
C13 C 0.3078(6) 0.4984(5) 0.3065(2) 0.0144(13) Uani 1 1 d .
C14 C 0.2351(10) 0.4117(4) 0.2865(2) 0.0215(15) Uani 1 1 d .
H14 H 0.1551 0.3881 0.3054 0.026 Uiso 1 1 calc R
C15 C 0.2766(8) 0.3580(5) 0.2395(2) 0.024(2) Uani 1 1 d .
H15 H 0.2239 0.2999 0.2262 0.028 Uiso 1 1 calc R
C16 C 0.3953(7) 0.3900(5) 0.2122(3) 0.0261(17) Uani 1 1 d .
H16 H 0.4249 0.3535 0.1804 0.031 Uiso 1 1 calc R
C17 C 0.4693(7) 0.4747(5) 0.2316(2) 0.0227(16) Uani 1 1 d .
H17 H 0.5511 0.4964 0.2134 0.027 Uiso 1 1 calc R
C18 C 0.4257(7) 0.5292(5) 0.2778(2) 0.0184(15) Uani 1 1 d .
H18 H 0.4774 0.5887 0.2901 0.022 Uiso 1 1 calc R
C19 C 0.2314(10) 0.7038(5) 0.5463(2) 0.0247(19) Uani 1 1 d .
H19A H 0.2555 0.6657 0.5123 0.030 Uiso 1 1 calc R
H19B H 0.2526 0.7800 0.5411 0.030 Uiso 1 1 calc R
C20 C 0.0815(8) 0.6901(6) 0.5582(3) 0.0274(19) Uani 1 1 d .
H20A H 0.0580 0.7262 0.5928 0.033 Uiso 1 1 calc R
H20B H 0.0258 0.7226 0.5288 0.033 Uiso 1 1 calc R
C21 C -0.0927(7) 0.5613(5) 0.5710(3) 0.0221(16) Uani 1 1 d .
H21A H -0.1479 0.5936 0.5415 0.027 Uiso 1 1 calc R
H21B H -0.1221 0.5931 0.6060 0.027 Uiso 1 1 calc R
C22 C -0.1157(7) 0.4441(5) 0.5722(2) 0.0210(15) Uani 1 1 d .
H22A H -0.2156 0.4290 0.5759 0.025 Uiso 1 1 calc R
H22B H -0.0831 0.4122 0.5377 0.025 Uiso 1 1 calc R
C23 C -0.0563(6) 0.2861(5) 0.6187(3) 0.0205(14) Uani 1 1 d .
H23A H -0.0155 0.2541 0.5856 0.025 Uiso 1 1 calc R
H23B H -0.1551 0.2663 0.6202 0.025 Uiso 1 1 calc R
C24 C 0.0176(7) 0.2455(5) 0.6687(3) 0.0205(15) Uani 1 1 d .
H24A H -0.0167 0.2828 0.7014 0.025 Uiso 1 1 calc R
H24B H 0.0000 0.1685 0.6732 0.025 Uiso 1 1 calc R
C25 C 0.2388(11) 0.2293(4) 0.7085(2) 0.0206(14) Uani 1 1 d .
H25A H 0.2148 0.1547 0.7170 0.025 Uiso 1 1 calc R
H25B H 0.2149 0.2737 0.7405 0.025 Uiso 1 1 calc R
C26 C 0.3890(7) 0.2381(5) 0.6968(3) 0.0207(15) Uani 1 1 d .
H26A H 0.4431 0.2083 0.7274 0.025 Uiso 1 1 calc R
H26B H 0.4119 0.1976 0.6635 0.025 Uiso 1 1 calc R
C27 C 0.5639(7) 0.3661(5) 0.6796(3) 0.0213(16) Uani 1 1 d .
H27A H 0.5907 0.3353 0.6441 0.026 Uiso 1 1 calc R
H27B H 0.6202 0.3318 0.7083 0.026 Uiso 1 1 calc R
C28 C 0.5893(7) 0.4829(5) 0.6795(3) 0.0225(16) Uani 1 1 d .
H28A H 0.5547 0.5148 0.7137 0.027 Uiso 1 1 calc R
H28B H 0.6895 0.4974 0.6768 0.027 Uiso 1 1 calc R
C29 C 0.5312(7) 0.6409(5) 0.6329(3) 0.0200(15) Uani 1 1 d .
H29A H 0.6298 0.6613 0.6309 0.024 Uiso 1 1 calc R
H29B H 0.4913 0.6717 0.6665 0.024 Uiso 1 1 calc R
C30 C 0.4547(8) 0.6817(6) 0.5836(3) 0.0247(18) Uani 1 1 d .
H30A H 0.4716 0.7587 0.5791 0.030 Uiso 1 1 calc R
H30B H 0.4882 0.6449 0.5505 0.030 Uiso 1 1 calc R
O1 O 0.3106(5) 0.6626(3) 0.59045(17) 0.0227(11) Uani 1 1 d .
O2 O 0.0509(5) 0.5813(3) 0.56218(16) 0.0202(10) Uani 1 1 d .
O3 O -0.0428(4) 0.3986(3) 0.61679(17) 0.0195(9) Uani 1 1 d .
O4 O 0.1632(4) 0.2643(3) 0.66207(18) 0.0208(10) Uani 1 1 d .
O5 O 0.4223(5) 0.3476(3) 0.68944(18) 0.0210(11) Uani 1 1 d .
O6 O 0.5183(5) 0.5280(3) 0.63378(17) 0.0222(11) Uani 1 1 d .
K1 K 0.2400(3) 0.45900(9) 0.62144(5) 0.0190(3) Uani 1 1 d .
Pb1 Pb 0.24969(5) 0.590535(14) 0.385516(8) 0.01734(6) Uani 1 1 d .

loop_
_atom_site_aniso_label
_atom_site_aniso_U_11
_atom_site_aniso_U_22
_atom_site_aniso_U_33
_atom_site_aniso_U_23
_atom_site_aniso_U_13
_atom_site_aniso_U_12
C1 0.018(3) 0.016(3) 0.014(3) -0.008(3) 0.005(3) 0.006(3)
C2 0.015(4) 0.026(4) 0.019(3) -0.008(3) 0.002(3) 0.000(3)
C3 0.023(4) 0.032(4) 0.017(3) -0.012(3) -0.014(3) 0.008(3)
C4 0.031(5) 0.027(4) 0.015(4) 0.005(3) 0.002(3) 0.016(3)
C5 0.021(3) 0.017(3) 0.028(3) -0.003(2) 0.011(6) 0.009(6)
C6 0.024(6) 0.022(3) 0.021(3) -0.005(3) 0.002(3) 0.007(3)
C7 0.012(3) 0.021(3) 0.010(3) -0.004(3) -0.001(3) 0.003(3)
C8 0.023(4) 0.018(3) 0.020(4) -0.001(3) -0.002(3) 0.007(3)
C9 0.016(4) 0.024(3) 0.018(3) 0.004(3) 0.006(3) 0.003(3)
C10 0.009(5) 0.027(3) 0.024(4) -0.004(2) 0.000(3) 0.000(3)
C11 0.022(4) 0.031(4) 0.024(4) -0.004(3) -0.004(3) -0.002(3)
C12 0.017(4) 0.022(4) 0.015(3) -0.003(3) 0.003(3) 0.003(3)
C13 0.017(3) 0.016(3) 0.010(3) 0.002(3) 0.000(3) 0.001(3)
C14 0.019(4) 0.023(3) 0.022(3) 0.008(3) 0.002(4) 0.001(4)
C15 0.028(6) 0.020(3) 0.022(3) -0.001(3) -0.004(3) -0.002(3)
C16 0.030(4) 0.038(5) 0.010(3) -0.001(3) 0.001(3) 0.013(3)
C17 0.019(4) 0.034(4) 0.014(3) 0.012(3) 0.006(3) 0.003(3)
C18 0.013(4) 0.022(4) 0.020(4) 0.009(3) -0.008(3) 0.000(3)
C19 0.036(6) 0.021(3) 0.017(3) 0.006(2) 0.000(4) 0.001(4)
C20 0.037(5) 0.023(4) 0.023(4) 0.001(4) -0.004(4) 0.007(4)
C21 0.025(4) 0.031(4) 0.010(3) 0.007(3) -0.007(3) 0.005(3)
C22 0.020(4) 0.030(4) 0.012(3) 0.001(3) -0.002(3) -0.003(3)
C23 0.016(3) 0.023(3) 0.022(3) -0.006(3) 0.003(3) -0.005(3)
C24 0.020(4) 0.014(3) 0.028(4) -0.001(3) 0.000(3) -0.005(3)
C25 0.025(4) 0.019(3) 0.018(3) 0.009(2) 0.004(5) 0.001(5)
C26 0.014(4) 0.023(4) 0.026(4) 0.002(3) -0.003(3) 0.004(3)
C27 0.011(4) 0.030(4) 0.023(4) 0.004(3) -0.004(3) 0.000(3)
C28 0.017(4) 0.034(4) 0.017(4) 0.002(3) -0.001(3) -0.006(3)
C29 0.020(4) 0.023(4) 0.017(3) -0.006(3) -0.001(3) -0.006(3)
C30 0.029(5) 0.022(4) 0.024(4) -0.009(3) 0.008(4) -0.006(3)
O1 0.029(3) 0.024(2) 0.015(2) 0.005(2) 0.001(2) -0.006(2)
O2 0.024(3) 0.017(2) 0.020(2) 0.001(2) 0.001(2) 0.001(2)
O3 0.021(2) 0.020(2) 0.017(2) 0.002(2) -0.003(2) -0.0024(19)
O4 0.017(3) 0.022(2) 0.023(3) 0.005(2) 0.001(2) -0.004(2)
O5 0.016(3) 0.021(2) 0.026(3) 0.003(2) -0.002(2) 0.000(2)
O6 0.026(3) 0.019(3) 0.022(2) -0.002(2) -0.001(2) -0.005(2)
K1 0.0166(8) 0.0151(5) 0.0252(6) 0.0040(5) -0.0006(11) 0.0000(9)
Pb1 0.01602(9) 0.01585(9) 0.02015(10) -0.00190(10) -0.0006(3) 0.0004(3)

loop_
_atom_type_symbol
_atom_type_description
_atom_type_scat_dispersion_real
_atom_type_scat_dispersion_imag
_atom_type_scat_source
C C 0.0033 0.0016 'International Tables Vol C Tables 4.2.6.8 and 6.1.1.4'
H H 0.0000 0.0000 'International Tables Vol C Tables 4.2.6.8 and 6.1.1.4'
O O 0.0106 0.0060 'International Tables Vol C Tables 4.2.6.8 and 6.1.1.4'
K K 0.2009 0.2494 'International Tables Vol C Tables 4.2.6.8 and 6.1.1.4'
Pb Pb -3.3944 10.1111 'International Tables Vol C Tables 4.2.6.8 and 6.1.1.4'

loop_
_geom_angle_atom_site_label_1
_geom_angle_atom_site_label_2
_geom_angle_atom_site_label_3
_geom_angle
_geom_angle_site_symmetry_1
_geom_angle_site_symmetry_3
C6 C1 C2 116.2(6) . .
C6 C1 Pb1 127.2(5) . .
C2 C1 Pb1 116.5(5) . .
C3 C2 C1 122.1(6) . .
C3 C2 H2 118.9 . .
C1 C2 H2 118.9 . .
C4 C3 C2 120.4(6) . .
C4 C3 K1 68.8(4) . .
C2 C3 K1 102.7(4) . .
C4 C3 H3 119.8 . .
C2 C3 H3 119.8 . .
K1 C3 H3 98.1 . .
C3 C4 C5 118.9(6) . .
C3 C4 K1 87.7(4) . .
C5 C4 K1 93.6(4) . .
C3 C4 H4 120.5 . .
C5 C4 H4 120.5 . .
K1 C4 H4 88.8 . .
C6 C5 C4 120.2(8) . .
C6 C5 H5 119.9 . .
C4 C5 H5 119.9 . .
C1 C6 C5 122.1(7) . .
C1 C6 H6 119.0 . .
C5 C6 H6 119.0 . .
C8 C7 C12 116.5(6) . .
C8 C7 Pb1 122.7(4) . .
C12 C7 Pb1 120.4(4) . .
C9 C8 C7 122.7(6) . .
C9 C8 H8 118.6 . .
C7 C8 H8 118.6 . .
C8 C9 C10 119.8(6) . .
C8 C9 H9 120.1 . .
C10 C9 H9 120.1 . .
C9 C10 C11 118.6(7) . .
C9 C10 H10 120.7 . .
C11 C10 H10 120.7 . .
C10 C11 C12 121.4(6) . .
C10 C11 H11 119.3 . .
C12 C11 H11 119.3 . .
C11 C12 C7 121.0(6) . .
C11 C12 H12 119.5 . .
C7 C12 H12 119.5 . .
C14 C13 C18 117.0(6) . .
C14 C13 Pb1 124.3(5) . .
C18 C13 Pb1 118.7(4) . .
C13 C14 C15 121.8(8) . .
C13 C14 H14 119.1 . .
C15 C14 H14 119.1 . .
C16 C15 C14 119.7(7) . .
C16 C15 H15 120.1 . .
C14 C15 H15 120.1 . .
C17 C16 C15 119.3(6) . .
C17 C16 K1 89.7(4) . 2_564
C15 C16 K1 99.7(4) . 2_564
C17 C16 H16 120.3 . .
C15 C16 H16 120.3 . .
K1 C16 H16 80.7 2_564 .
C16 C17 C18 120.6(6) . .
C16 C17 K1 67.2(4) . 2_564
C18 C17 K1 109.8(4) . 2_564
C16 C17 H17 119.7 . .
C18 C17 H17 119.7 . .
K1 C17 H17 92.8 2_564 .
C17 C18 C13 121.5(6) . .
C17 C18 H18 119.2 . .
C13 C18 H18 119.2 . .
O1 C19 C20 109.4(5) . .
O1 C19 H19A 109.8 . .
C20 C19 H19A 109.8 . .
O1 C19 H19B 109.8 . .
C20 C19 H19B 109.8 . .
H19A C19 H19B 108.2 . .
O2 C20 C19 109.3(6) . .
O2 C20 H20A 109.8 . .
C19 C20 H20A 109.8 . .
O2 C20 H20B 109.8 . .
C19 C20 H20B 109.8 . .
H20A C20 H20B 108.3 . .
O2 C21 C22 108.8(5) . .
O2 C21 H21A 109.9 . .
C22 C21 H21A 109.9 . .
O2 C21 H21B 109.9 . .
C22 C21 H21B 109.9 . .
H21A C21 H21B 108.3 . .
O3 C22 C21 109.8(5) . .
O3 C22 H22A 109.7 . .
C21 C22 H22A 109.7 . .
O3 C22 H22B 109.7 . .
C21 C22 H22B 109.7 . .
H22A C22 H22B 108.2 . .
O3 C23 C24 108.6(5) . .
O3 C23 H23A 110.0 . .
C24 C23 H23A 110.0 . .
O3 C23 H23B 110.0 . .
C24 C23 H23B 110.0 . .
H23A C23 H23B 108.3 . .
O4 C24 C23 108.4(5) . .
O4 C24 H24A 110.0 . .
C23 C24 H24A 110.0 . .
O4 C24 H24B 110.0 . .
C23 C24 H24B 110.0 . .
H24A C24 H24B 108.4 . .
O4 C25 C26 108.9(5) . .
O4 C25 H25A 109.9 . .
C26 C25 H25A 109.9 . .
O4 C25 H25B 109.9 . .
C26 C25 H25B 109.9 . .
H25A C25 H25B 108.3 . .
O5 C26 C25 108.5(5) . .
O5 C26 H26A 110.0 . .
C25 C26 H26A 110.0 . .
O5 C26 H26B 110.0 . .
C25 C26 H26B 110.0 . .
H26A C26 H26B 108.4 . .
O5 C27 C28 108.8(5) . .
O5 C27 H27A 109.9 . .
C28 C27 H27A 109.9 . .
O5 C27 H27B 109.9 . .
C28 C27 H27B 109.9 . .
H27A C27 H27B 108.3 . .
O6 C28 C27 108.2(5) . .
O6 C28 H28A 110.1 . .
C27 C28 H28A 110.1 . .
O6 C28 H28B 110.1 . .
C27 C28 H28B 110.1 . .
H28A C28 H28B 108.4 . .
O6 C29 C30 107.9(5) . .
O6 C29 H29A 110.1 . .
C30 C29 H29A 110.1 . .
O6 C29 H29B 110.1 . .
C30 C29 H29B 110.1 . .
H29A C29 H29B 108.4 . .
O1 C30 C29 109.1(6) . .
O1 C30 H30A 109.9 . .
C29 C30 H30A 109.9 . .
O1 C30 H30B 109.9 . .
C29 C30 H30B 109.9 . .
H30A C30 H30B 108.3 . .
C30 O1 C19 112.0(5) . .
C30 O1 K1 115.5(4) . .
C19 O1 K1 114.5(4) . .
C20 O2 C21 112.8(5) . .
C20 O2 K1 115.8(4) . .
C21 O2 K1 117.3(3) . .
C23 O3 C22 112.3(5) . .
C23 O3 K1 110.7(3) . .
C22 O3 K1 113.6(3) . .
C25 O4 C24 111.2(5) . .
C25 O4 K1 115.3(4) . .
C24 O4 K1 116.9(3) . .
C27 O5 C26 113.6(5) . .
C27 O5 K1 115.3(4) . .
C26 O5 K1 114.6(4) . .
C29 O6 C28 111.4(5) . .
C29 O6 K1 112.6(4) . .
C28 O6 K1 114.6(4) . .
O4 K1 O1 174.41(14) . .
O4 K1 O2 120.14(15) . .
O1 K1 O2 60.51(13) . .
O4 K1 O5 60.54(13) . .
O1 K1 O5 118.23(15) . .
O2 K1 O5 174.62(13) . .
O4 K1 O3 61.02(13) . .
O1 K1 O3 118.41(14) . .
O2 K1 O3 59.79(13) . .
O5 K1 O3 119.70(13) . .
O4 K1 O6 119.30(14) . .
O1 K1 O6 60.77(13) . .
O2 K1 O6 120.42(13) . .
O5 K1 O6 59.60(13) . .
O3 K1 O6 175.53(13) . .
O4 K1 C4 80.79(16) . .
O1 K1 C4 104.61(16) . .
O2 K1 C4 103.11(15) . .
O5 K1 C4 82.27(16) . .
O3 K1 C4 101.98(16) . .
O6 K1 C4 82.39(17) . .
O4 K1 C16 99.52(16) . 2_565
O1 K1 C16 75.08(16) . 2_565
O2 K1 C16 76.62(15) . 2_565
O5 K1 C16 98.00(15) . 2_565
O3 K1 C16 78.08(16) . 2_565
O6 K1 C16 97.56(16) . 2_565
C4 K1 C16 179.66(18) . 2_565
O4 K1 C3 102.75(15) . .
O1 K1 C3 82.39(15) . .
O2 K1 C3 98.84(14) . .
O5 K1 C3 86.00(15) . .
O3 K1 C3 120.21(14) . .
O6 K1 C3 64.25(14) . .
C4 K1 C3 23.49(16) . .
C16 K1 C3 156.26(19) 2_565 .
O4 K1 C17 76.95(15) . 2_565
O1 K1 C17 97.80(15) . 2_565
O2 K1 C17 83.80(15) . 2_565
O5 K1 C17 91.31(15) . 2_565
O3 K1 C17 62.31(15) . 2_565
O6 K1 C17 113.24(15) . 2_565
C4 K1 C17 157.11(18) . 2_565
C16 K1 C17 23.17(16) 2_565 2_565
C3 K1 C17 177.03(16) . 2_565
C7 Pb1 C13 93.3(2) . .
C7 Pb1 C1 94.6(2) . .
C13 Pb1 C1 96.9(2) . .

loop_
_geom_bond_atom_site_label_1
_geom_bond_atom_site_label_2
_geom_bond_distance
_geom_bond_site_symmetry_2
C1 C6 1.384(8) .
C1 C2 1.414(9) .
C1 Pb1 2.344(6) .
C2 C3 1.386(9) .
C2 H2 0.9500 .
C3 C4 1.371(9) .
C3 K1 3.436(7) .
C3 H3 0.9500 .
C4 C5 1.399(12) .
C4 K1 3.207(6) .
C4 H4 0.9500 .
C5 C6 1.393(8) .
C5 H5 0.9500 .
C6 H6 0.9500 .
C7 C8 1.400(8) .
C7 C12 1.400(8) .
C7 Pb1 2.325(6) .
C8 C9 1.384(9) .
C8 H8 0.9500 .
C9 C10 1.386(8) .
C9 H9 0.9500 .
C10 C11 1.387(8) .
C10 H10 0.9500 .
C11 C12 1.387(9) .
C11 H11 0.9500 .
C12 H12 0.9500 .
C13 C14 1.389(9) .
C13 C18 1.397(8) .
C13 Pb1 2.331(6) .
C14 C15 1.399(8) .
C14 H14 0.9500 .
C15 C16 1.390(9) .
C15 H15 0.9500 .
C16 C17 1.371(9) .
C16 K1 3.211(7) 2_564
C16 H16 0.9500 .
C17 C18 1.392(8) .
C17 K1 3.485(6) 2_564
C17 H17 0.9500 .
C18 H18 0.9500 .
C19 O1 1.426(8) .
C19 C20 1.491(12) .
C19 H19A 0.9900 .
C19 H19B 0.9900 .
C20 O2 1.406(8) .
C20 H20A 0.9900 .
C20 H20B 0.9900 .
C21 O2 1.430(8) .
C21 C22 1.493(8) .
C21 H21A 0.9900 .
C21 H21B 0.9900 .
C22 O3 1.424(7) .
C22 H22A 0.9900 .
C22 H22B 0.9900 .
C23 O3 1.423(7) .
C23 C24 1.511(8) .
C23 H23A 0.9900 .
C23 H23B 0.9900 .
C24 O4 1.440(7) .
C24 H24A 0.9900 .
C24 H24B 0.9900 .
C25 O4 1.426(8) .
C25 C26 1.487(11) .
C25 H25A 0.9900 .
C25 H25B 0.9900 .
C26 O5 1.428(7) .
C26 H26A 0.9900 .
C26 H26B 0.9900 .
C27 O5 1.412(7) .
C27 C28 1.492(9) .
C27 H27A 0.9900 .
C27 H27B 0.9900 .
C28 O6 1.435(7) .
C28 H28A 0.9900 .
C28 H28B 0.9900 .
C29 O6 1.427(7) .
C29 C30 1.511(9) .
C29 H29A 0.9900 .
C29 H29B 0.9900 .
C30 O1 1.426(8) .
C30 H30A 0.9900 .
C30 H30B 0.9900 .
O1 K1 2.761(4) .
O2 K1 2.802(5) .
O3 K1 2.845(5) .
O4 K1 2.749(4) .
O5 K1 2.807(5) .
O6 K1 2.848(5) .
K1 C16 3.211(7) 2_565
K1 C17 3.485(6) 2_565

loop_
_geom_torsion_atom_site_label_1
_geom_torsion_atom_site_label_2
_geom_torsion_atom_site_label_3
_geom_torsion_atom_site_label_4
_geom_torsion
_geom_torsion_site_symmetry_1
_geom_torsion_site_symmetry_4
C6 C1 C2 C3 -1.0(9) . .
Pb1 C1 C2 C3 174.9(5) . .
C1 C2 C3 C4 -0.5(10) . .
C1 C2 C3 K1 -73.2(6) . .
C2 C3 C4 C5 0.2(10) . .
K1 C3 C4 C5 92.8(6) . .
C2 C3 C4 K1 -92.7(6) . .
C3 C4 C5 C6 1.6(10) . .
K1 C4 C5 C6 90.9(6) . .
C2 C1 C6 C5 2.8(9) . .
Pb1 C1 C6 C5 -172.5(5) . .
C4 C5 C6 C1 -3.2(10) . .
C12 C7 C8 C9 1.7(9) . .
Pb1 C7 C8 C9 173.6(4) . .
C7 C8 C9 C10 -1.8(9) . .
C8 C9 C10 C11 0.6(9) . .
C9 C10 C11 C12 0.5(9) . .
C10 C11 C12 C7 -0.6(10) . .
C8 C7 C12 C11 -0.5(9) . .
Pb1 C7 C12 C11 -172.6(5) . .
C18 C13 C14 C15 -0.8(10) . .
Pb1 C13 C14 C15 -178.6(5) . .
C13 C14 C15 C16 1.5(11) . .
C14 C15 C16 C17 -0.7(10) . .
C14 C15 C16 K1 -95.9(6) . 2_564
C15 C16 C17 C18 -0.7(10) . .
K1 C16 C17 C18 100.3(6) 2_564 .
C15 C16 C17 K1 -101.0(6) . 2_564
C16 C17 C18 C13 1.4(9) . .
K1 C17 C18 C13 76.0(6) 2_564 .
C14 C13 C18 C17 -0.7(9) . .
Pb1 C13 C18 C17 177.3(4) . .
O1 C19 C20 O2 -63.0(7) . .
O2 C21 C22 O3 63.1(7) . .
O3 C23 C24 O4 -66.5(6) . .
O4 C25 C26 O5 64.5(6) . .
O5 C27 C28 O6 -65.9(7) . .
O6 C29 C30 O1 66.7(7) . .
C29 C30 O1 C19 177.3(5) . .
C29 C30 O1 K1 -49.2(6) . .
C20 C19 O1 C30 -174.9(5) . .
C20 C19 O1 K1 51.0(6) . .
C19 C20 O2 C21 -177.2(5) . .
C19 C20 O2 K1 43.6(6) . .
C22 C21 O2 C20 177.5(5) . .
C22 C21 O2 K1 -44.0(6) . .
C24 C23 O3 C22 -177.0(5) . .
C24 C23 O3 K1 54.8(5) . .
C21 C22 O3 C23 -177.6(5) . .
C21 C22 O3 K1 -50.9(6) . .
C26 C25 O4 C24 173.0(5) . .
C26 C25 O4 K1 -50.9(5) . .
C23 C24 O4 C25 179.0(5) . .
C23 C24 O4 K1 43.6(6) . .
C28 C27 O5 C26 -173.0(5) . .
C28 C27 O5 K1 51.9(6) . .
C25 C26 O5 C27 178.2(5) . .
C25 C26 O5 K1 -46.4(6) . .
C30 C29 O6 C28 179.7(5) . .
C30 C29 O6 K1 -50.0(6) . .
C27 C28 O6 C29 176.5(6) . .
C27 C28 O6 K1 47.2(6) . .
C25 O4 K1 O1 -59.7(18) . .
C24 O4 K1 O1 73.9(18) . .
C25 O4 K1 O2 -154.7(4) . .
C24 O4 K1 O2 -21.2(4) . .
C25 O4 K1 O5 19.1(4) . .
C24 O4 K1 O5 152.6(4) . .
C25 O4 K1 O3 -145.3(5) . .
C24 O4 K1 O3 -11.8(4) . .
C25 O4 K1 O6 29.6(5) . .
C24 O4 K1 O6 163.1(4) . .
C25 O4 K1 C4 105.4(5) . .
C24 O4 K1 C4 -121.1(4) . .
C25 O4 K1 C16 -74.8(4) . 2_565
C24 O4 K1 C16 58.8(4) . 2_565
C25 O4 K1 C3 97.0(4) . .
C24 O4 K1 C3 -129.5(4) . .
C25 O4 K1 C17 -80.0(5) . 2_565
C24 O4 K1 C17 53.6(4) . 2_565
C30 O1 K1 O4 109.0(17) . .
C19 O1 K1 O4 -118.6(17) . .
C30 O1 K1 O2 -152.7(4) . .
C19 O1 K1 O2 -20.3(4) . .
C30 O1 K1 O5 33.3(4) . .
C19 O1 K1 O5 165.6(4) . .
C30 O1 K1 O3 -168.3(4) . .
C19 O1 K1 O3 -36.0(5) . .
C30 O1 K1 O6 16.7(4) . .
C19 O1 K1 O6 149.0(5) . .
C30 O1 K1 C4 -55.7(4) . .
C19 O1 K1 C4 76.7(5) . .
C30 O1 K1 C16 124.5(4) . 2_565
C19 O1 K1 C16 -103.2(5) . 2_565
C30 O1 K1 C3 -48.0(4) . .
C19 O1 K1 C3 84.4(4) . .
C30 O1 K1 C17 129.0(4) . 2_565
C19 O1 K1 C17 -98.6(4) . 2_565
C20 O2 K1 O4 160.3(4) . .
C21 O2 K1 O4 23.1(4) . .
C20 O2 K1 O1 -13.3(4) . .
C21 O2 K1 O1 -150.5(4) . .
C20 O2 K1 O5 64.7(17) . .
C21 O2 K1 O5 -72.6(17) . .
C20 O2 K1 O3 150.8(5) . .
C21 O2 K1 O3 13.6(4) . .
C20 O2 K1 O6 -24.0(5) . .
C21 O2 K1 O6 -161.2(4) . .
C20 O2 K1 C4 -112.8(4) . .
C21 O2 K1 C4 110.0(4) . .
C20 O2 K1 C16 67.0(4) . 2_565
C21 O2 K1 C16 -70.3(4) . 2_565
C20 O2 K1 C3 -89.3(4) . .
C21 O2 K1 C3 133.5(4) . .
C20 O2 K1 C17 89.4(4) . 2_565
C21 O2 K1 C17 -47.9(4) . 2_565
C27 O5 K1 O4 150.0(4) . .
C26 O5 K1 O4 15.3(4) . .
C27 O5 K1 O1 -36.3(4) . .
C26 O5 K1 O1 -170.9(4) . .
C27 O5 K1 O2 -111.3(16) . .
C26 O5 K1 O2 114.1(16) . .
C27 O5 K1 O3 165.6(4) . .
C26 O5 K1 O3 31.0(4) . .
C27 O5 K1 O6 -19.5(4) . .
C26 O5 K1 O6 -154.1(4) . .
C27 O5 K1 C4 66.2(4) . .
C26 O5 K1 C4 -68.4(4) . .
C27 O5 K1 C16 -113.6(4) . 2_565
C26 O5 K1 C16 111.8(4) . 2_565
C27 O5 K1 C3 42.9(4) . .
C26 O5 K1 C3 -91.8(4) . .
C27 O5 K1 C17 -135.8(4) . 2_565
C26 O5 K1 C17 89.5(4) . 2_565
C23 O3 K1 O4 -23.1(3) . .
C22 O3 K1 O4 -150.6(4) . .
C23 O3 K1 O1 163.3(3) . .
C22 O3 K1 O1 35.7(4) . .
C23 O3 K1 O2 147.5(4) . .
C22 O3 K1 O2 20.0(3) . .
C23 O3 K1 O5 -38.7(4) . .
C22 O3 K1 O5 -166.2(3) . .
C23 O3 K1 O6 -118.5(16) . .
C22 O3 K1 O6 114.0(16) . .
C23 O3 K1 C4 49.2(4) . .
C22 O3 K1 C4 -78.3(4) . .
C23 O3 K1 C16 -131.2(4) . 2_565
C22 O3 K1 C16 101.3(4) . 2_565
C23 O3 K1 C3 65.2(4) . .
C22 O3 K1 C3 -62.3(4) . .
C23 O3 K1 C17 -113.0(4) . 2_565
C22 O3 K1 C17 119.5(4) . 2_565
C29 O6 K1 O4 -154.9(4) . .
C28 O6 K1 O4 -26.2(4) . .
C29 O6 K1 O1 18.7(4) . .
C28 O6 K1 O1 147.4(4) . .
C29 O6 K1 O2 29.4(4) . .
C28 O6 K1 O2 158.1(4) . .
C29 O6 K1 O5 -144.3(4) . .
C28 O6 K1 O5 -15.7(4) . .
C29 O6 K1 O3 -62.0(17) . .
C28 O6 K1 O3 66.7(17) . .
C29 O6 K1 C4 130.2(4) . .
C28 O6 K1 C4 -101.2(4) . .
C29 O6 K1 C16 -49.5(4) . 2_565
C28 O6 K1 C16 79.2(4) . 2_565
C29 O6 K1 C3 114.5(4) . .
C28 O6 K1 C3 -116.8(4) . .
C29 O6 K1 C17 -67.2(4) . 2_565
C28 O6 K1 C17 61.4(4) . 2_565
C3 C4 K1 O4 -159.1(4) . .
C5 C4 K1 O4 82.1(4) . .
C3 C4 K1 O1 19.4(4) . .
C5 C4 K1 O1 -99.4(4) . .
C3 C4 K1 O2 81.9(4) . .
C5 C4 K1 O2 -36.9(4) . .
C3 C4 K1 O5 -97.8(4) . .
C5 C4 K1 O5 143.4(4) . .
C3 C4 K1 O3 143.3(4) . .
C5 C4 K1 O3 24.5(4) . .
C3 C4 K1 O6 -37.6(4) . .
C5 C4 K1 O6 -156.4(4) . .
C3 C4 K1 C16 44(35) . 2_565
C5 C4 K1 C16 -75(35) . 2_565
C5 C4 K1 C3 -118.8(6) . .
C3 C4 K1 C17 -172.6(4) . 2_565
C5 C4 K1 C17 68.6(6) . 2_565
C4 C3 K1 O4 21.2(4) . .
C2 C3 K1 O4 139.2(4) . .
C4 C3 K1 O1 -161.0(4) . .
C2 C3 K1 O1 -43.0(4) . .
C4 C3 K1 O2 -102.6(4) . .
C2 C3 K1 O2 15.4(4) . .
C4 C3 K1 O5 79.8(4) . .
C2 C3 K1 O5 -162.2(4) . .
C4 C3 K1 O3 -42.5(4) . .
C2 C3 K1 O3 75.5(5) . .
C4 C3 K1 O6 137.8(4) . .
C2 C3 K1 O6 -104.2(4) . .
C2 C3 K1 C4 118.0(6) . .
C4 C3 K1 C16 -179.4(5) . 2_565
C2 C3 K1 C16 -61.4(6) . 2_565
C4 C3 K1 C17 105(3) . 2_565
C2 C3 K1 C17 -137(3) . 2_565
C8 C7 Pb1 C13 135.7(5) . .
C12 C7 Pb1 C13 -52.7(5) . .
C8 C7 Pb1 C1 38.5(5) . .
C12 C7 Pb1 C1 -149.9(5) . .
C14 C13 Pb1 C7 -27.5(6) . .
C18 C13 Pb1 C7 154.7(5) . .
C14 C13 Pb1 C1 67.5(6) . .
C18 C13 Pb1 C1 -110.3(5) . .
C6 C1 Pb1 C7 13.3(5) . .
C2 C1 Pb1 C7 -162.0(4) . .
C6 C1 Pb1 C13 -80.6(5) . .
C2 C1 Pb1 C13 104.1(4) . .
